data_2230403
loop_
_publ_author_name
'Huang, Chang-Jiang'
'Wu, Jiang'
'Cai, Zhi-Qiang'
'Yuan, Jing'

_publ_section_title
;
 4-(3-Fluoro-4-nitrophenyl)morpholin-3-one
;
_journal_coeditor_code KP2328
_journal_issue 6
_journal_name_full 'Acta Crystallographica Section E'
_journal_page_first o1549
_journal_paper_doi 10.1107/S1600536811019738
_journal_volume 67
_journal_year 2011
_chemical_formula_iupac 'C10 H9 F N2 O4'
_chemical_formula_moiety 'C10 H9 F N2 O4'
_chemical_formula_sum 'C10 H9 F N2 O4'
_chemical_formula_weight 240.19
_chemical_name_systematic
;
4-(3-Fluoro-4-nitrophenyl)morpholin-3-one
;
_space_group_IT_number 2
_symmetry_cell_setting triclinic
_symmetry_space_group_name_Hall '-P 1'
_symmetry_space_group_name_H-M 'P -1'
_atom_sites_solution_hydrogens geom
_atom_sites_solution_primary direct
_atom_sites_solution_secondary difmap
_audit_creation_method SHELXL-97
_cell_angle_alpha 73.30(3)
_cell_angle_beta 75.39(3)
_cell_angle_gamma 74.30(3)
_cell_formula_units_Z 2
_cell_length_a 6.6408(7)
_cell_length_b 7.3788(10)
_cell_length_c 10.8546(14)
_cell_measurement_reflns_used 1909
_cell_measurement_temperature 113(2)
_cell_measurement_theta_max 31.1
_cell_measurement_theta_min 2.0
_cell_volume 481.59(14)
_computing_cell_refinement '<i>RAPID-AUTO</i> (Rigaku, 1998)'
_computing_data_collection '<i>RAPID-AUTO</i> (Rigaku, 1998)'
_computing_data_reduction '<i>RAPID-AUTO</i> (Rigaku, 1998)'
_computing_molecular_graphics 'SHELXTL (Sheldrick, 2008)'
_computing_publication_material 'CrystalStructure (Rigaku/MSC, 2009)'
_computing_structure_refinement 'SHELXL97 (Sheldrick, 2008)'
_computing_structure_solution 'SHELXS97 (Sheldrick, 2008)'
_diffrn_ambient_temperature 113(2)
_diffrn_detector_area_resol_mean 14.63
_diffrn_measured_fraction_theta_full 0.991
_diffrn_measured_fraction_theta_max 0.991
_diffrn_measurement_device_type 'Rigaku Saturn CCD area-detector'
_diffrn_measurement_method '\w and \f'
_diffrn_radiation_monochromator multilayer
_diffrn_radiation_source 'rotating anode'
_diffrn_radiation_type MoK\a
_diffrn_radiation_wavelength 0.71073
_diffrn_reflns_av_R_equivalents 0.0414
_diffrn_reflns_av_sigmaI/netI 0.0623
_diffrn_reflns_limit_h_max 9
_diffrn_reflns_limit_h_min -9
_diffrn_reflns_limit_k_max 9
_diffrn_reflns_limit_k_min -10
_diffrn_reflns_limit_l_max 14
_diffrn_reflns_limit_l_min -14
_diffrn_reflns_number 6470
_diffrn_reflns_theta_full 29.12
_diffrn_reflns_theta_max 29.12
_diffrn_reflns_theta_min 1.99
_diffrn_standards_decay_% 0
_diffrn_standards_interval_count 0
_diffrn_standards_interval_time 0
_diffrn_standards_number 0
_exptl_absorpt_coefficient_mu 0.142
_exptl_absorpt_correction_T_max 0.9860
_exptl_absorpt_correction_T_min 0.9695
_exptl_absorpt_correction_type psi-scan
_exptl_absorpt_process_details '(CrystalClear; Rigaku/MSC, 2009)'
_exptl_crystal_colour Colourless
_exptl_crystal_density_diffrn 1.656
_exptl_crystal_density_method 'not measured'
_exptl_crystal_description Prism
_exptl_crystal_F_000 248
_exptl_crystal_size_max 0.22
_exptl_crystal_size_mid 0.20
_exptl_crystal_size_min 0.10
_refine_diff_density_max 0.560
_refine_diff_density_min -0.246
_refine_ls_extinction_method none
_refine_ls_goodness_of_fit_ref 0.965
_refine_ls_hydrogen_treatment constr
_refine_ls_matrix_type full
_refine_ls_number_parameters 154
_refine_ls_number_reflns 2569
_refine_ls_number_restraints 0
_refine_ls_restrained_S_all 0.965
_refine_ls_R_factor_all 0.0518
_refine_ls_R_factor_gt 0.0392
_refine_ls_shift/su_max 0.000
_refine_ls_shift/su_mean 0.000
_refine_ls_structure_factor_coef Fsqd
_refine_ls_weighting_details 'calc w=1/[\s^2^(Fo^2^)+(0.0502P)^2^+0.0000P] where P=(Fo^2^+2Fc^2^)/3'
_refine_ls_weighting_scheme calc
_refine_ls_wR_factor_gt 0.1000
_refine_ls_wR_factor_ref 0.1039
_reflns_number_gt 1734
_reflns_number_total 2569
_reflns_threshold_expression I>2\s(I)
_cod_data_source_file kp2328.cif
_cod_data_source_block I
_cod_original_cell_volume 481.60(14)
_cod_database_code 2230403
_cod_database_fobs_code 2230403

loop_
_symmetry_equiv_pos_as_xyz
'x, y, z'
'-x, -y, -z'

loop_
_atom_site_type_symbol
_atom_site_label
_atom_site_fract_x
_atom_site_fract_y
_atom_site_fract_z
_atom_site_U_iso_or_equiv
_atom_site_adp_type
_atom_site_calc_flag
_atom_site_refinement_flags
_atom_site_occupancy
_atom_site_symmetry_multiplicity
_atom_site_disorder_assembly
_atom_site_disorder_group
F F1 0.38071(13) 0.73231(13) -0.24062(8) 0.0292(2) Uani d . 1 1 . .
O O1 0.23003(15) 0.94560(12) 0.40672(8) 0.0192(2) Uani d . 1 1 . .
O O2 0.04787(15) 0.82852(15) 0.16307(9) 0.0262(2) Uani d . 1 1 . .
O O3 0.74637(16) 0.59970(13) -0.37865(9) 0.0241(2) Uani d . 1 1 . .
O O4 1.03428(15) 0.62270(13) -0.32888(9) 0.0234(2) Uani d . 1 1 . .
N N1 0.39251(16) 0.79057(14) 0.18692(10) 0.0139(2) Uani d . 1 1 . .
N N2 0.84043(18) 0.63168(15) -0.30564(10) 0.0165(2) Uani d . 1 1 . .
C C1 0.5325(2) 0.77071(18) 0.27977(12) 0.0161(3) Uani d . 1 1 . .
H H1A 0.6152 0.8739 0.2456 0.019 Uiso calc R 1 1 . .
H H1B 0.6347 0.6443 0.2855 0.019 Uiso calc R 1 1 . .
C C2 0.4068(2) 0.78419(19) 0.41571(12) 0.0201(3) Uani d . 1 1 . .
H H2A 0.3550 0.6634 0.4599 0.024 Uiso calc R 1 1 . .
H H2B 0.5001 0.7996 0.4685 0.024 Uiso calc R 1 1 . .
C C3 0.0821(2) 0.90024(19) 0.35316(12) 0.0183(3) Uani d . 1 1 . .
H H3A -0.0349 1.0155 0.3382 0.022 Uiso calc R 1 1 . .
H H3B 0.0196 0.7956 0.4183 0.022 Uiso calc R 1 1 . .
C C4 0.1736(2) 0.83638(18) 0.22515(12) 0.0164(3) Uani d . 1 1 . .
C C5 0.4968(2) 0.75696(16) 0.06139(12) 0.0132(3) Uani d . 1 1 . .
C C6 0.7205(2) 0.71941(17) 0.03016(12) 0.0160(3) Uani d . 1 1 . .
H H6 0.7988 0.7192 0.0924 0.019 Uiso calc R 1 1 . .
C C7 0.8283(2) 0.68282(17) -0.09000(12) 0.0161(3) Uani d . 1 1 . .
H H7 0.9795 0.6591 -0.1095 0.019 Uiso calc R 1 1 . .
C C8 0.7182(2) 0.68025(17) -0.18264(12) 0.0143(3) Uani d . 1 1 . .
C C9 0.4967(2) 0.72366(18) -0.15317(12) 0.0158(3) Uani d . 1 1 . .
C C10 0.3858(2) 0.76283(17) -0.03458(12) 0.0160(3) Uani d . 1 1 . .
H H10 0.2345 0.7938 -0.0178 0.019 Uiso calc R 1 1 . .

loop_
_atom_site_aniso_label
_atom_site_aniso_U_11
_atom_site_aniso_U_22
_atom_site_aniso_U_33
_atom_site_aniso_U_12
_atom_site_aniso_U_13
_atom_site_aniso_U_23
F1 0.0201(5) 0.0495(5) 0.0226(4) -0.0038(4) -0.0079(4) -0.0158(4)
O1 0.0176(5) 0.0226(5) 0.0198(5) -0.0014(4) -0.0046(4) -0.0102(4)
O2 0.0134(5) 0.0476(6) 0.0235(5) -0.0093(5) -0.0009(4) -0.0173(5)
O3 0.0289(6) 0.0285(5) 0.0192(5) -0.0068(4) -0.0067(4) -0.0099(4)
O4 0.0162(5) 0.0297(5) 0.0214(5) -0.0027(4) 0.0012(4) -0.0078(4)
N1 0.0125(5) 0.0173(5) 0.0125(5) -0.0031(4) -0.0020(4) -0.0049(4)
N2 0.0192(6) 0.0143(5) 0.0148(5) -0.0029(5) -0.0020(5) -0.0028(4)
C1 0.0135(6) 0.0200(7) 0.0159(6) -0.0013(5) -0.0055(5) -0.0056(5)
C2 0.0196(7) 0.0234(7) 0.0158(6) 0.0000(6) -0.0051(5) -0.0053(5)
C3 0.0162(7) 0.0218(7) 0.0173(6) -0.0031(5) -0.0026(5) -0.0063(5)
C4 0.0147(7) 0.0177(7) 0.0163(6) -0.0045(5) -0.0007(5) -0.0044(5)
C5 0.0153(6) 0.0117(6) 0.0129(6) -0.0041(5) -0.0021(5) -0.0029(5)
C6 0.0154(7) 0.0182(7) 0.0162(6) -0.0045(5) -0.0048(5) -0.0043(5)
C7 0.0133(6) 0.0181(7) 0.0175(6) -0.0041(5) -0.0027(5) -0.0047(5)
C8 0.0161(7) 0.0134(6) 0.0132(6) -0.0033(5) -0.0014(5) -0.0036(5)
C9 0.0166(7) 0.0180(7) 0.0153(6) -0.0042(5) -0.0071(5) -0.0036(5)
C10 0.0111(6) 0.0188(7) 0.0183(6) -0.0018(5) -0.0035(5) -0.0051(5)

loop_
_atom_type_symbol
_atom_type_description
_atom_type_scat_dispersion_real
_atom_type_scat_dispersion_imag
_atom_type_scat_source
C C 0.0033 0.0016 'International Tables Vol C Tables 4.2.6.8 and 6.1.1.4'
H H 0.0000 0.0000 'International Tables Vol C Tables 4.2.6.8 and 6.1.1.4'
N N 0.0061 0.0033 'International Tables Vol C Tables 4.2.6.8 and 6.1.1.4'
O O 0.0106 0.0060 'International Tables Vol C Tables 4.2.6.8 and 6.1.1.4'
F F 0.0171 0.0103 'International Tables Vol C Tables 4.2.6.8 and 6.1.1.4'

loop_
_geom_angle_atom_site_label_1
_geom_angle_atom_site_label_2
_geom_angle_atom_site_label_3
_geom_angle_site_symmetry_1
_geom_angle_site_symmetry_3
_geom_angle
_geom_angle_publ_flag
C3 O1 C2 . . 107.55(9) ?
C4 N1 C5 . . 123.48(11) ?
C4 N1 C1 . . 120.11(10) ?
C5 N1 C1 . . 116.39(10) ?
O3 N2 O4 . . 123.82(11) ?
O3 N2 C8 . . 118.74(11) ?
O4 N2 C8 . . 117.43(10) ?
N1 C1 C2 . . 112.26(10) ?
N1 C1 H1A . . 109.2 ?
C2 C1 H1A . . 109.2 ?
N1 C1 H1B . . 109.2 ?
C2 C1 H1B . . 109.2 ?
H1A C1 H1B . . 107.9 ?
O1 C2 C1 . . 109.95(10) ?
O1 C2 H2A . . 109.7 ?
C1 C2 H2A . . 109.7 ?
O1 C2 H2B . . 109.7 ?
C1 C2 H2B . . 109.7 ?
H2A C2 H2B . . 108.2 ?
O1 C3 C4 . . 114.95(11) ?
O1 C3 H3A . . 108.5 ?
C4 C3 H3A . . 108.5 ?
O1 C3 H3B . . 108.5 ?
C4 C3 H3B . . 108.5 ?
H3A C3 H3B . . 107.5 ?
O2 C4 N1 . . 124.24(12) ?
O2 C4 C3 . . 117.50(12) ?
N1 C4 C3 . . 118.25(11) ?
C10 C5 C6 . . 118.08(11) ?
C10 C5 N1 . . 122.88(11) ?
C6 C5 N1 . . 119.03(11) ?
C7 C6 C5 . . 120.88(12) ?
C7 C6 H6 . . 119.6 ?
C5 C6 H6 . . 119.6 ?
C6 C7 C8 . . 120.88(12) ?
C6 C7 H7 . . 119.6 ?
C8 C7 H7 . . 119.6 ?
C7 C8 C9 . . 118.10(12) ?
C7 C8 N2 . . 118.60(11) ?
C9 C8 N2 . . 123.31(11) ?
F1 C9 C10 . . 116.88(12) ?
F1 C9 C8 . . 121.12(12) ?
C10 C9 C8 . . 121.99(12) ?
C9 C10 C5 . . 119.97(12) ?
C9 C10 H10 . . 120.0 ?
C5 C10 H10 . . 120.0 ?

loop_
_geom_bond_atom_site_label_1
_geom_bond_atom_site_label_2
_geom_bond_site_symmetry_2
_geom_bond_distance
_geom_bond_publ_flag
F1 C9 . 1.3438(13) ?
O1 C3 . 1.4118(14) ?
O1 C2 . 1.4286(16) ?
O2 C4 . 1.2193(14) ?
O3 N2 . 1.2292(13) ?
O4 N2 . 1.2349(13) ?
N1 C4 . 1.3823(16) ?
N1 C5 . 1.4223(16) ?
N1 C1 . 1.4885(15) ?
N2 C8 . 1.4630(16) ?
C1 C2 . 1.5171(18) ?
C1 H1A . 0.9900 ?
C1 H1B . 0.9900 ?
C2 H2A . 0.9900 ?
C2 H2B . 0.9900 ?
C3 C4 . 1.5223(18) ?
C3 H3A . 0.9900 ?
C3 H3B . 0.9900 ?
C5 C10 . 1.4050(16) ?
C5 C6 . 1.4061(18) ?
C6 C7 . 1.3831(17) ?
C6 H6 . 0.9500 ?
C7 C8 . 1.3910(16) ?
C7 H7 . 0.9500 ?
C8 C9 . 1.3912(18) ?
C9 C10 . 1.3795(18) ?
C10 H10 . 0.9500 ?

loop_
_geom_hbond_atom_site_label_D
_geom_hbond_atom_site_label_H
_geom_hbond_atom_site_label_A
_geom_hbond_site_symmetry_A
_geom_hbond_distance_DH
_geom_hbond_distance_HA
_geom_hbond_distance_DA
_geom_hbond_angle_DHA
_geom_hbond_publ_flag
C6 H6 O2 1_655 0.95 2.39 3.2635(16) 153 y
C2 H2B O3 1_556 0.99 2.50 3.3244(19) 140 y
C1 H1B O4 2_765 0.99 2.57 3.515(2) 161 y

loop_
_geom_torsion_atom_site_label_1
_geom_torsion_atom_site_label_2
_geom_torsion_atom_site_label_3
_geom_torsion_atom_site_label_4
_geom_torsion_site_symmetry_1
_geom_torsion_site_symmetry_2
_geom_torsion_site_symmetry_3
_geom_torsion_site_symmetry_4
_geom_torsion
_geom_torsion_publ_flag
C4 N1 C1 C2 . . . . 6.24(15) ?
C5 N1 C1 C2 . . . . -172.77(10) ?
C3 O1 C2 C1 . . . . 70.39(13) ?
N1 C1 C2 O1 . . . . -46.84(14) ?
C2 O1 C3 C4 . . . . -52.83(13) ?
C5 N1 C4 O2 . . . . 9.8(2) ?
C1 N1 C4 O2 . . . . -169.11(11) ?
C5 N1 C4 C3 . . . . -170.40(11) ?
C1 N1 C4 C3 . . . . 10.66(17) ?
O1 C3 C4 O2 . . . . -167.37(11) ?
O1 C3 C4 N1 . . . . 12.84(16) ?
C4 N1 C5 C10 . . . . -1.57(18) ?
C1 N1 C5 C10 . . . . 177.41(11) ?
C4 N1 C5 C6 . . . . 177.30(11) ?
C1 N1 C5 C6 . . . . -3.73(16) ?
C10 C5 C6 C7 . . . . -2.16(18) ?
N1 C5 C6 C7 . . . . 178.93(10) ?
C5 C6 C7 C8 . . . . -0.66(19) ?
C6 C7 C8 C9 . . . . 2.70(19) ?
C6 C7 C8 N2 . . . . -177.12(11) ?
O3 N2 C8 C7 . . . . 168.82(11) ?
O4 N2 C8 C7 . . . . -10.19(16) ?
O3 N2 C8 C9 . . . . -10.99(18) ?
O4 N2 C8 C9 . . . . 170.00(11) ?
C7 C8 C9 F1 . . . . 176.97(10) ?
N2 C8 C9 F1 . . . . -3.22(19) ?
C7 C8 C9 C10 . . . . -1.95(19) ?
N2 C8 C9 C10 . . . . 177.87(11) ?
F1 C9 C10 C5 . . . . -179.83(10) ?
C8 C9 C10 C5 . . . . -0.87(19) ?
C6 C5 C10 C9 . . . . 2.90(18) ?
N1 C5 C10 C9 . . . . -178.23(11) ?
